data_7052930
loop_
_publ_author_name
'Lemmerer, Andreas'
'Fernandes, Manuel A.'

_publ_section_title
;
 Adventures in co-crystal land: high Z&#x2032;, stoichiometric variations,
 polymorphism and phase transitions in the co-crystals of four liquid and
 solid cyclic carboxylic acids with the supramolecular reagent
 isonicotinamide
;
_journal_issue 11
_journal_name_full 'New Journal of Chemistry'
_journal_page_first 2242
_journal_paper_doi 10.1039/c2nj40186j
_journal_volume 36
_journal_year 2012
_chemical_formula_moiety 'C6 H6 N2 O, 2(C5 H8 O2)'
_chemical_formula_sum 'C16 H22 N2 O5'
_chemical_formula_weight 322.36
_chemical_name_common 'bis(cyclobutanecarboxylic acid).(isonicotinamide) Form I'
_chemical_name_systematic
;
bis(cyclobutanecarboxylic acid).(isonicotinamide) Form I
;
_space_group_crystal_system monoclinic
_space_group_IT_number 14
_space_group_name_Hall '-P 2ybc'
_space_group_name_H-M_alt 'P 1 21/c 1'
_symmetry_space_group_name_Hall '-P 2ybc'
_symmetry_space_group_name_H-M 'P 1 21/c 1'
_atom_sites_solution_hydrogens geom
_atom_sites_solution_primary direct
_atom_sites_solution_secondary difmap
_audit_conform_dict_location ftp://ftp.iucr.org/pub/cif_core.dic
_audit_conform_dict_name cif_core.dic
_audit_conform_dict_version 2.3
_audit_creation_date 2011-11-14T09:41:23-00:00
_audit_creation_method 'WinGX routine CIF_UPDATE'
_cell_angle_alpha 90
_cell_angle_beta 102.360(4)
_cell_angle_gamma 90
_cell_formula_units_Z 4
_cell_length_a 16.1822(11)
_cell_length_b 4.8068(3)
_cell_length_c 21.7053(15)
_cell_measurement_reflns_used 2237
_cell_measurement_temperature 173(2)
_cell_measurement_theta_max 22.11
_cell_measurement_theta_min 2.53
_cell_volume 1649.21(19)
_computing_cell_refinement 'SAINT-Plus (Bruker, 2004)'
_computing_data_collection 'APEX2 (Bruker, 2005)'
_computing_data_reduction 'SAINT-Plus and XPREP (Bruker 2004)'
_computing_molecular_graphics
;
Ortep-3 for Windows (Farrugia, 1997) and DIAMOND (Brandenburg, 1999)
;
_computing_publication_material
;
WinGX publication routines (Farrugia, 1999) and PLATON (Spek, 2002)
;
_computing_structure_refinement 'SHELXL-97 (Sheldrick, 2008)'
_computing_structure_solution 'SHELXS-97 (Sheldrick, 2008)'
_diffrn_ambient_temperature 173(2)
_diffrn_measured_fraction_theta_full 0.994
_diffrn_measured_fraction_theta_max 0.994
_diffrn_measurement_device_type 'Bruker APEX II CCD area detector'
_diffrn_measurement_method '\w scans'
_diffrn_radiation_monochromator graphite
_diffrn_radiation_type MoK\a
_diffrn_radiation_wavelength 0.71073
_diffrn_reflns_av_R_equivalents 0.0676
_diffrn_reflns_av_unetI/netI 0.0718
_diffrn_reflns_limit_h_max 21
_diffrn_reflns_limit_h_min -21
_diffrn_reflns_limit_k_max 6
_diffrn_reflns_limit_k_min -6
_diffrn_reflns_limit_l_max 28
_diffrn_reflns_limit_l_min -28
_diffrn_reflns_number 15863
_diffrn_reflns_theta_full 28
_diffrn_reflns_theta_max 28
_diffrn_reflns_theta_min 1.92
_diffrn_standards_number 0
_exptl_absorpt_coefficient_mu 0.097
_exptl_absorpt_correction_T_max 0.9904
_exptl_absorpt_correction_T_min 0.9532
_exptl_absorpt_correction_type multi-scan
_exptl_absorpt_process_details 'SADABS (Sheldrick, 1996)'
_exptl_crystal_colour colourless
_exptl_crystal_density_diffrn 1.298
_exptl_crystal_density_method 'not measured'
_exptl_crystal_description plate
_exptl_crystal_F_000 688
_exptl_crystal_size_max 0.5
_exptl_crystal_size_mid 0.2
_exptl_crystal_size_min 0.1
_refine_diff_density_max 0.252
_refine_diff_density_min -0.239
_refine_diff_density_rms 0.048
_refine_ls_extinction_method none
_refine_ls_goodness_of_fit_ref 0.984
_refine_ls_hydrogen_treatment mixed
_refine_ls_matrix_type full
_refine_ls_number_parameters 220
_refine_ls_number_reflns 3972
_refine_ls_number_restraints 0
_refine_ls_restrained_S_all 0.984
_refine_ls_R_factor_all 0.1093
_refine_ls_R_factor_gt 0.0517
_refine_ls_shift/su_max 0.001
_refine_ls_shift/su_mean 0
_refine_ls_structure_factor_coef Fsqd
_refine_ls_weighting_details 'calc w=1/[\s^2^(Fo^2^)+(0.0590P)^2^+0.2311P] where P=(Fo^2^+2Fc^2^)/3'
_refine_ls_weighting_scheme calc
_refine_ls_wR_factor_gt 0.1145
_refine_ls_wR_factor_ref 0.1403
_reflns_number_gt 2246
_reflns_number_total 3972
_reflns_threshold_expression >2sigma(I)
_cod_data_source_file c2nj40186j.txt
_cod_data_source_block 2a
_cod_database_code 7052930

loop_
_space_group_symop_operation_xyz
'x, y, z'
'-x, y+1/2, -z+1/2'
'-x, -y, -z'
'x, -y-1/2, z-1/2'

loop_
_atom_site_label
_atom_site_type_symbol
_atom_site_fract_x
_atom_site_fract_y
_atom_site_fract_z
_atom_site_U_iso_or_equiv
_atom_site_adp_type
_atom_site_occupancy
_atom_site_symmetry_multiplicity
_atom_site_calc_flag
_atom_site_refinement_flags
C1 C 0.52288(11) 0.5229(4) 0.63242(9) 0.0248(4) Uani 1 1 d .
C2 C 0.50983(12) 0.6715(4) 0.57614(9) 0.0287(5) Uani 1 1 d .
H2A H 0.5448 0.6403 0.5468 0.034 Uiso 1 1 calc R
C3 C 0.44564(12) 0.8639(4) 0.56366(9) 0.0303(5) Uani 1 1 d .
H3 H 0.4364 0.9603 0.5246 0.036 Uiso 1 1 calc R
C4 C 0.40903(13) 0.7820(4) 0.65805(9) 0.0308(5) Uani 1 1 d .
H4A H 0.3746 0.8227 0.6873 0.037 Uiso 1 1 calc R
C5 C 0.47067(12) 0.5809(4) 0.67351(9) 0.0291(5) Uani 1 1 d .
H5 H 0.4772 0.4827 0.7122 0.035 Uiso 1 1 calc R
C6 C 0.58917(12) 0.3028(4) 0.65012(9) 0.0255(4) Uani 1 1 d .
C7 C 0.20170(13) 1.6234(5) 0.50199(10) 0.0358(5) Uani 1 1 d .
H7 H 0.218 1.8005 0.5257 0.043 Uiso 1 1 calc R
C8 C 0.11295(14) 1.5359(6) 0.50853(12) 0.0545(7) Uani 1 1 d .
H8A H 0.1038 1.3321 0.507 0.065 Uiso 1 1 calc R
H8B H 0.0952 1.6188 0.5454 0.065 Uiso 1 1 calc R
C9 C 0.07681(14) 1.6843(6) 0.44614(11) 0.0538(7) Uani 1 1 d .
H9A H 0.0358 1.571 0.4159 0.065 Uiso 1 1 calc R
H9B H 0.0537 1.8714 0.4514 0.065 Uiso 1 1 calc R
C10 C 0.16573(14) 1.6888(6) 0.43249(11) 0.0500(6) Uani 1 1 d .
H10A H 0.1758 1.5406 0.4033 0.06 Uiso 1 1 calc R
H10B H 0.1828 1.8729 0.419 0.06 Uiso 1 1 calc R
C11 C 0.27175(12) 1.4173(4) 0.51908(9) 0.0309(5) Uani 1 1 d .
C12 C 0.81096(13) -0.5192(5) 0.75475(10) 0.0386(5) Uani 1 1 d .
H12 H 0.781 -0.7004 0.7439 0.046 Uiso 1 1 calc R
C13 C 0.84551(19) -0.5077(7) 0.82546(13) 0.0821(11) Uani 1 1 d .
H13A H 0.8155 -0.6309 0.85 0.098 Uiso 1 1 calc R
H13B H 0.8507 -0.3167 0.843 0.098 Uiso 1 1 calc R
C14 C 0.92916(16) -0.6287(6) 0.81467(12) 0.0640(8) Uani 1 1 d .
H14A H 0.9801 -0.5287 0.8374 0.077 Uiso 1 1 calc R
H14B H 0.9349 -0.832 0.8217 0.077 Uiso 1 1 calc R
C15 C 0.90082(15) -0.5463(6) 0.74561(12) 0.0569(7) Uani 1 1 d .
H15A H 0.9255 -0.3689 0.7349 0.068 Uiso 1 1 calc R
H15B H 0.9083 -0.6952 0.7158 0.068 Uiso 1 1 calc R
C16 C 0.75608(13) -0.2904(4) 0.72318(10) 0.0322(5) Uani 1 1 d .
N1 N 0.64845(11) 0.2785(4) 0.61657(8) 0.0336(4) Uani 1 1 d .
H1S H 0.6892(13) 0.146(5) 0.6294(10) 0.04 Uiso 1 1 d .
H1A H 0.6527(13) 0.402(4) 0.5865(10) 0.04 Uiso 1 1 d .
N2 N 0.39555(10) 0.9230(3) 0.60337(7) 0.0298(4) Uani 1 1 d .
O1 O 0.58654(8) 0.1476(3) 0.69545(6) 0.0304(3) Uani 1 1 d .
O2 O 0.27497(10) 1.2990(3) 0.57422(6) 0.0389(4) Uani 1 1 d .
H2 H 0.3263(15) 1.158(5) 0.5848(11) 0.058 Uiso 1 1 d .
O3 O 0.32142(9) 1.3612(3) 0.48593(7) 0.0424(4) Uani 1 1 d .
O4 O 0.68832(9) -0.2495(3) 0.74703(7) 0.0388(4) Uani 1 1 d .
H4 H 0.6491(15) -0.082(5) 0.7242(11) 0.058 Uiso 1 1 d .
O5 O 0.77135(9) -0.1516(3) 0.68010(7) 0.0422(4) Uani 1 1 d .

loop_
_atom_site_aniso_label
_atom_site_aniso_U_11
_atom_site_aniso_U_22
_atom_site_aniso_U_33
_atom_site_aniso_U_23
_atom_site_aniso_U_13
_atom_site_aniso_U_12
C1 0.0286(11) 0.0193(10) 0.0273(9) -0.0037(8) 0.0075(8) -0.0059(8)
C2 0.0353(11) 0.0265(11) 0.0276(10) -0.0023(8) 0.0138(8) -0.0029(9)
C3 0.0352(11) 0.0291(11) 0.0273(10) 0.0052(9) 0.0080(8) -0.0008(10)
C4 0.0363(11) 0.0300(11) 0.0290(10) 0.0008(9) 0.0135(8) -0.0001(9)
C5 0.0349(11) 0.0280(11) 0.0259(10) 0.0019(8) 0.0095(8) -0.0006(9)
C6 0.0316(11) 0.0205(10) 0.0257(10) -0.0031(8) 0.0087(8) -0.0049(8)
C7 0.0361(12) 0.0320(12) 0.0390(12) -0.0006(9) 0.0070(9) -0.0008(10)
C8 0.0407(14) 0.0677(18) 0.0584(16) 0.0181(14) 0.0181(12) 0.0069(13)
C9 0.0365(13) 0.0727(19) 0.0500(15) 0.0058(14) 0.0045(11) 0.0017(13)
C10 0.0433(14) 0.0624(17) 0.0470(14) 0.0170(12) 0.0154(11) 0.0096(12)
C11 0.0301(11) 0.0283(11) 0.0345(11) 0.0026(9) 0.0072(9) -0.0069(9)
C12 0.0358(12) 0.0283(12) 0.0505(14) 0.0007(10) 0.0067(10) 0.0015(10)
C13 0.097(2) 0.106(3) 0.0451(16) 0.0183(16) 0.0207(15) 0.057(2)
C14 0.0554(17) 0.074(2) 0.0550(16) -0.0081(15) -0.0043(13) 0.0199(15)
C15 0.0485(15) 0.0676(18) 0.0565(16) 0.0114(14) 0.0154(12) 0.0168(14)
C16 0.0361(12) 0.0240(11) 0.0368(11) -0.0062(9) 0.0086(9) -0.0044(9)
N1 0.0380(10) 0.0291(10) 0.0378(10) 0.0088(8) 0.0173(8) 0.0071(8)
N2 0.0323(9) 0.0245(9) 0.0327(9) 0.0024(7) 0.0070(7) -0.0013(7)
O1 0.0375(8) 0.0253(7) 0.0310(7) 0.0057(6) 0.0132(6) 0.0028(6)
O2 0.0438(9) 0.0417(9) 0.0341(8) 0.0101(7) 0.0151(7) 0.0104(7)
O3 0.0413(9) 0.0494(10) 0.0416(9) 0.0144(8) 0.0200(7) 0.0093(8)
O4 0.0405(9) 0.0336(9) 0.0458(9) 0.0097(7) 0.0171(7) 0.0066(7)
O5 0.0483(9) 0.0348(9) 0.0485(9) 0.0068(7) 0.0214(7) 0.0051(7)

loop_
_atom_type_symbol
_atom_type_description
_atom_type_scat_dispersion_real
_atom_type_scat_dispersion_imag
_atom_type_scat_source
C C 0.0033 0.0016 'International Tables Vol C Tables 4.2.6.8 and 6.1.1.4'
H H 0 0 'International Tables Vol C Tables 4.2.6.8 and 6.1.1.4'
N N 0.0061 0.0033 'International Tables Vol C Tables 4.2.6.8 and 6.1.1.4'
O O 0.0106 0.006 'International Tables Vol C Tables 4.2.6.8 and 6.1.1.4'

loop_
_geom_angle_atom_site_label_1
_geom_angle_atom_site_label_2
_geom_angle_atom_site_label_3
_geom_angle
C5 C1 C2 117.66(17)
C5 C1 C6 118.72(17)
C2 C1 C6 123.62(16)
C3 C2 C1 119.00(17)
C3 C2 H2A 120.5
C1 C2 H2A 120.5
N2 C3 C2 123.66(18)
N2 C3 H3 118.2
C2 C3 H3 118.2
N2 C4 C5 122.77(17)
N2 C4 H4A 118.6
C5 C4 H4A 118.6
C4 C5 C1 119.68(18)
C4 C5 H5 120.2
C1 C5 H5 120.2
O1 C6 N1 122.17(18)
O1 C6 C1 118.90(16)
N1 C6 C1 118.93(17)
C11 C7 C10 119.38(18)
C11 C7 C8 118.16(19)
C10 C7 C8 88.94(17)
C11 C7 H7 109.6
C10 C7 H7 109.6
C8 C7 H7 109.6
C9 C8 C7 88.75(17)
C9 C8 H8A 113.9
C7 C8 H8A 113.9
C9 C8 H8B 113.9
C7 C8 H8B 113.9
H8A C8 H8B 111.1
C10 C9 C8 88.91(17)
C10 C9 H9A 113.8
C8 C9 H9A 113.8
C10 C9 H9B 113.8
C8 C9 H9B 113.8
H9A C9 H9B 111.1
C7 C10 C9 88.92(17)
C7 C10 H10A 113.8
C9 C10 H10A 113.8
C7 C10 H10B 113.8
C9 C10 H10B 113.8
H10A C10 H10B 111.1
O3 C11 O2 122.59(19)
O3 C11 C7 124.24(18)
O2 C11 C7 113.17(17)
C16 C12 C15 119.9(2)
C16 C12 C13 119.6(2)
C15 C12 C13 88.81(19)
C16 C12 H12 108.9
C15 C12 H12 108.9
C13 C12 H12 108.9
C12 C13 C14 88.74(19)
C12 C13 H13A 113.9
C14 C13 H13A 113.9
C12 C13 H13B 113.9
C14 C13 H13B 113.9
H13A C13 H13B 111.1
C15 C14 C13 87.82(19)
C15 C14 H14A 114
C13 C14 H14A 114
C15 C14 H14B 114
C13 C14 H14B 114
H14A C14 H14B 111.2
C12 C15 C14 89.36(19)
C12 C15 H15A 113.8
C14 C15 H15A 113.8
C12 C15 H15B 113.8
C14 C15 H15B 113.8
H15A C15 H15B 111
O5 C16 O4 122.74(19)
O5 C16 C12 124.12(19)
O4 C16 C12 113.14(18)
C6 N1 H1S 116.9(14)
C6 N1 H1A 121.3(14)
H1S N1 H1A 121.3(19)
C3 N2 C4 117.20(17)
C11 O2 H2 110.5(12)
C16 O4 H4 112.8(12)

loop_
_geom_bond_atom_site_label_1
_geom_bond_atom_site_label_2
_geom_bond_distance
C1 C5 1.382(2)
C1 C2 1.392(3)
C1 C6 1.497(3)
C2 C3 1.374(3)
C2 H2A 0.95
C3 N2 1.334(2)
C3 H3 0.95
C4 N2 1.343(2)
C4 C5 1.378(3)
C4 H4A 0.95
C5 H5 0.95
C6 O1 1.243(2)
C6 N1 1.328(2)
C7 C11 1.491(3)
C7 C10 1.529(3)
C7 C8 1.532(3)
C7 H7 1
C8 C9 1.532(3)
C8 H8A 0.99
C8 H8B 0.99
C9 C10 1.530(3)
C9 H9A 0.99
C9 H9B 0.99
C10 H10A 0.99
C10 H10B 0.99
C11 O3 1.218(2)
C11 O2 1.316(2)
C12 C16 1.486(3)
C12 C15 1.515(3)
C12 C13 1.518(3)
C12 H12 1
C13 C14 1.537(4)
C13 H13A 0.99
C13 H13B 0.99
C14 C15 1.523(3)
C14 H14A 0.99
C14 H14B 0.99
C15 H15A 0.99
C15 H15B 0.99
C16 O5 1.216(2)
C16 O4 1.324(2)
N1 H1S 0.92(2)
N1 H1A 0.89(2)
O2 H2 1.06(2)
O4 H4 1.08(3)

loop_
_geom_hbond_atom_site_label_D
_geom_hbond_atom_site_label_H
_geom_hbond_atom_site_label_A
_geom_hbond_distance_DH
_geom_hbond_distance_HA
_geom_hbond_distance_DA
_geom_hbond_angle_DHA
_geom_hbond_site_symmetry_A
N1 H1S O5 0.92(2) 2.10(2) 2.993(2) 165(2) .
N1 H1A O3 0.89(2) 2.06(2) 2.941(2) 170(2) 3_676
O2 H2 N2 1.06(2) 1.58(3) 2.635(2) 173(2) .
O4 H4 O1 1.08(3) 1.54(3) 2.612(2) 174(2) .

loop_
_geom_torsion_atom_site_label_1
_geom_torsion_atom_site_label_2
_geom_torsion_atom_site_label_3
_geom_torsion_atom_site_label_4
_geom_torsion
C5 C1 C2 C3 -0.9(3)
C6 C1 C2 C3 178.20(17)
C1 C2 C3 N2 1.7(3)
N2 C4 C5 C1 1.6(3)
C2 C1 C5 C4 -0.6(3)
C6 C1 C5 C4 -179.77(17)
C5 C1 C6 O1 11.9(3)
C2 C1 C6 O1 -167.25(18)
C5 C1 C6 N1 -168.63(18)
C2 C1 C6 N1 12.2(3)
C11 C7 C8 C9 -139.1(2)
C10 C7 C8 C9 -15.9(2)
C7 C8 C9 C10 15.9(2)
C11 C7 C10 C9 138.0(2)
C8 C7 C10 C9 15.9(2)
C8 C9 C10 C7 -15.9(2)
C10 C7 C11 O3 24.9(3)
C8 C7 C11 O3 131.0(2)
C10 C7 C11 O2 -154.95(19)
C8 C7 C11 O2 -48.8(3)
C16 C12 C13 C14 -141.5(2)
C15 C12 C13 C14 -17.2(2)
C12 C13 C14 C15 17.1(2)
C16 C12 C15 C14 141.3(2)
C13 C12 C15 C14 17.4(2)
C13 C14 C15 C12 -17.2(2)
C15 C12 C16 O5 15.3(3)
C13 C12 C16 O5 122.7(3)
C15 C12 C16 O4 -164.2(2)
C13 C12 C16 O4 -56.8(3)
C2 C3 N2 C4 -0.8(3)
C5 C4 N2 C3 -0.9(3)
